data_4103305
loop_
_publ_author_name
'Airon C. Soegiarto'
'Angiolina Comotti'
'Michael D. Ward'

_publ_section_title
;
 Controlled Orientation of Polyconjugated Guest Molecules in Tunable Host
 Cavities
;
_journal_name_full 'Journal of the American Chemical Society'
_journal_page_first 14603
_journal_page_last 14616
_journal_paper_doi 10.1021/ja106106d
_journal_volume 132
_journal_year 2010
_chemical_formula_sum 'C50 H44 N8 O6 S11'
_chemical_formula_weight 1205.59
_chemical_name_systematic
; 
 ? 
;
_space_group_IT_number 14
_symmetry_cell_setting monoclinic
_symmetry_space_group_name_Hall '-P 2yn'
_symmetry_space_group_name_H-M 'P 1 21/n 1'
_atom_sites_solution_hydrogens geom
_atom_sites_solution_primary direct
_atom_sites_solution_secondary difmap
_audit_creation_method SHELXL-97
_cell_angle_alpha 90.00
_cell_angle_beta 90.604(2)
_cell_angle_gamma 90.00
_cell_formula_units_Z 2
_cell_length_a 7.6167(12)
_cell_length_b 31.632(5)
_cell_length_c 11.2812(17)
_cell_measurement_reflns_used 9873
_cell_measurement_temperature 200(2)
_cell_measurement_theta_max 26.36
_cell_measurement_theta_min 2.58
_cell_volume 2717.8(7)
_computing_cell_refinement 'Bruker SAINT'
_computing_data_collection 'Bruker APEX2'
_computing_data_reduction 'Bruker SAINT'
_computing_molecular_graphics 'Bruker SHELXTL'
_computing_publication_material 'Bruker SHELXTL'
_computing_structure_refinement 'SHELXL-97 (Sheldrick, 2008)'
_computing_structure_solution 'SHELXS-97 (Sheldrick, 2008)'
_diffrn_ambient_temperature 200(2)
_diffrn_measured_fraction_theta_full 0.996
_diffrn_measured_fraction_theta_max 0.996
_diffrn_measurement_device_type 'Bruker APEX-II CCD'
_diffrn_measurement_method '\f and \w scans'
_diffrn_radiation_monochromator graphite
_diffrn_radiation_source 'fine-focus sealed tube'
_diffrn_radiation_type MoK\a
_diffrn_radiation_wavelength 0.71073
_diffrn_reflns_av_R_equivalents 0.0325
_diffrn_reflns_av_sigmaI/netI 0.0200
_diffrn_reflns_limit_h_max 9
_diffrn_reflns_limit_h_min -9
_diffrn_reflns_limit_k_max 39
_diffrn_reflns_limit_k_min -39
_diffrn_reflns_limit_l_max 14
_diffrn_reflns_limit_l_min -14
_diffrn_reflns_number 36553
_diffrn_reflns_theta_full 26.51
_diffrn_reflns_theta_max 26.51
_diffrn_reflns_theta_min 1.92
_exptl_absorpt_coefficient_mu 0.501
_exptl_absorpt_correction_T_max 0.9658
_exptl_absorpt_correction_T_min 0.8978
_exptl_absorpt_correction_type multi-scan
_exptl_absorpt_process_details sadabs
_exptl_crystal_colour orange
_exptl_crystal_density_diffrn 1.473
_exptl_crystal_density_method 'not measured'
_exptl_crystal_description plate
_exptl_crystal_F_000 1248
_exptl_crystal_size_max 0.22
_exptl_crystal_size_mid 0.21
_exptl_crystal_size_min 0.07
_refine_diff_density_max 0.482
_refine_diff_density_min -0.547
_refine_diff_density_rms 0.058
_refine_ls_extinction_method none
_refine_ls_goodness_of_fit_ref 1.051
_refine_ls_hydrogen_treatment constr
_refine_ls_matrix_type full
_refine_ls_number_parameters 406
_refine_ls_number_reflns 5608
_refine_ls_number_restraints 0
_refine_ls_restrained_S_all 1.051
_refine_ls_R_factor_all 0.0516
_refine_ls_R_factor_gt 0.0432
_refine_ls_shift/su_max 0.000
_refine_ls_shift/su_mean 0.000
_refine_ls_structure_factor_coef Fsqd
_refine_ls_weighting_details 'calc w=1/[\s^2^(Fo^2^)+(0.0547P)^2^+2.5163P] where P=(Fo^2^+2Fc^2^)/3'
_refine_ls_weighting_scheme calc
_refine_ls_wR_factor_gt 0.1130
_refine_ls_wR_factor_ref 0.1190
_reflns_number_gt 4805
_reflns_number_total 5608
_reflns_threshold_expression >2sigma(I)
_cod_data_source_file ja106106d_si_030.cif
_cod_data_source_block GDS_31
_cod_database_code 4103305

loop_
_symmetry_equiv_pos_as_xyz
'x, y, z'
'-x+1/2, y+1/2, -z+1/2'
'-x, -y, -z'
'x-1/2, -y-1/2, z-1/2'

loop_
_atom_site_label
_atom_site_type_symbol
_atom_site_fract_x
_atom_site_fract_y
_atom_site_fract_z
_atom_site_U_iso_or_equiv
_atom_site_adp_type
_atom_site_occupancy
_atom_site_symmetry_multiplicity
_atom_site_calc_flag
_atom_site_refinement_flags
_atom_site_disorder_assembly
_atom_site_disorder_group
S1 S -0.01167(6) 0.198153(16) 0.95635(4) 0.02561(13) Uani 1 1 d . . .
S3 S 0.56730(8) 0.026417(19) 0.31814(5) 0.03839(16) Uani 1 1 d . . .
S2 S 0.42203(9) 0.14332(2) 0.13635(6) 0.04467(18) Uani 1 1 d . . .
S4 S 0.41853(11) -0.09967(2) 0.19972(7) 0.0563(2) Uani 1 1 d . . .
C3 C -0.0874(3) 0.12041(7) 1.05105(19) 0.0318(5) Uani 1 1 d . . .
H3 H -0.1485 0.1353 1.1109 0.038 Uiso 1 1 calc R . .
C4 C -0.0768(3) 0.07646(8) 1.0544(2) 0.0357(5) Uani 1 1 d . . .
H4 H -0.1302 0.0612 1.1170 0.043 Uiso 1 1 calc R . .
C2 C -0.0076(3) 0.14216(7) 0.95922(18) 0.0253(4) Uani 1 1 d . . .
C17 C 0.5839(3) -0.07355(7) 0.38536(18) 0.0292(4) Uani 1 1 d . . .
H17 H 0.6397 -0.0560 0.4428 0.035 Uiso 1 1 calc R . .
C5 C 0.0125(3) 0.05490(7) 0.9657(2) 0.0336(5) Uani 1 1 d . . .
C7 C 0.0810(3) 0.12059(7) 0.8709(2) 0.0327(5) Uani 1 1 d . . .
H7 H 0.1351 0.1357 0.8083 0.039 Uiso 1 1 calc R . .
C16 C 0.5025(3) -0.05844(8) 0.2791(2) 0.0357(5) Uani 1 1 d . . .
C6 C 0.0902(3) 0.07691(8) 0.8745(2) 0.0365(5) Uani 1 1 d . . .
H6 H 0.1501 0.0620 0.8140 0.044 Uiso 1 1 calc R . .
C1 C 0.9853(3) 0.26334(7) 0.3016(2) 0.0300(5) Uani 1 1 d . . .
C15 C 0.4854(3) -0.01542(8) 0.2359(2) 0.0340(5) Uani 1 1 d . . .
C12 C 0.4935(3) 0.06278(8) 0.2146(2) 0.0346(5) Uani 1 1 d . . .
C10 C 0.5993(3) 0.12824(8) 0.3248(2) 0.0415(6) Uani 1 1 d . . .
H10 H 0.6596 0.1142 0.3875 0.050 Uiso 1 1 calc R . .
C11 C 0.5162(3) 0.10763(8) 0.2338(2) 0.0339(5) Uani 1 1 d . . .
C9 C 0.5859(4) 0.17267(9) 0.3157(3) 0.0480(6) Uani 1 1 d . . .
H9 H 0.6359 0.1917 0.3719 0.058 Uiso 1 1 calc R . .
C8 C 0.4949(3) 0.18526(9) 0.2189(3) 0.0466(6) Uani 1 1 d . . .
H8 H 0.4737 0.2140 0.1989 0.056 Uiso 1 1 calc R . .
C13 C 0.4123(3) 0.04282(9) 0.1218(2) 0.0436(6) Uani 1 1 d . . .
H13 H 0.3638 0.0574 0.0555 0.052 Uiso 1 1 calc R . .
C14 C 0.4074(3) -0.00141(9) 0.1342(2) 0.0432(6) Uani 1 1 d . . .
H14 H 0.3549 -0.0197 0.0773 0.052 Uiso 1 1 calc R . .
C18 C 0.5713(4) -0.11696(10) 0.3940(3) 0.0565(7) Uani 1 1 d . . .
H18 H 0.6189 -0.1326 0.4587 0.068 Uiso 1 1 calc R . .
C19 C 0.4858(5) -0.13519(9) 0.3028(3) 0.0639(9) Uani 1 1 d . . .
H19 H 0.4653 -0.1647 0.2967 0.077 Uiso 1 1 calc R . .
N2 N 0.9852(3) 0.28096(7) 0.40771(17) 0.0370(5) Uani 1 1 d . . .
H2A H 0.8854 0.2884 0.4403 0.044 Uiso 1 1 calc R . .
H2B H 1.0850 0.2853 0.4459 0.044 Uiso 1 1 calc R . .
N4 N 0.0360(3) 0.00943(7) 0.95931(17) 0.0383(4) Uani 1 1 d . . .
N3 N 0.8359(2) 0.25679(6) 0.24387(17) 0.0359(4) Uani 1 1 d . . .
H3A H 0.7358 0.2642 0.2761 0.043 Uiso 1 1 calc R . .
H3B H 0.8365 0.2450 0.1732 0.043 Uiso 1 1 calc R . .
N1 N 1.1361(3) 0.25255(7) 0.25210(18) 0.0386(5) Uani 1 1 d . . .
H1A H 1.2359 0.2571 0.2900 0.046 Uiso 1 1 calc R . .
H1B H 1.1363 0.2408 0.1814 0.046 Uiso 1 1 calc R . .
O1 O 0.14666(19) 0.21229(5) 1.01965(14) 0.0317(3) Uani 1 1 d . . .
O2 O -0.17073(19) 0.21115(5) 1.01716(14) 0.0331(3) Uani 1 1 d . . .
O3 O -0.0111(2) 0.21075(5) 0.83236(14) 0.0345(4) Uani 1 1 d . . .
S6 S 0.94612(18) 0.00489(5) 0.56380(12) 0.0424(3) Uani 0.50 1 d P A -1
S5 S 1.0879(8) 0.1182(2) 0.3729(4) 0.0711(15) Uani 0.50 1 d P A -1
S7 S 1.0465(7) -0.12319(15) 0.4394(4) 0.0720(12) Uani 0.50 1 d P A -1
C20 C 1.036(2) 0.1589(4) 0.4380(17) 0.119(8) Uani 0.50 1 d P A -1
H20 H 1.0597 0.1859 0.4050 0.143 Uiso 0.50 1 calc PR A -1
C21 C 0.9530(12) 0.1548(2) 0.5483(11) 0.088(4) Uani 0.50 1 d P A -1
H21 H 0.9222 0.1773 0.5999 0.106 Uiso 0.50 1 calc PR A -1
C22 C 0.921(2) 0.1070(6) 0.5706(18) 0.068(4) Uani 0.50 1 d P A -1
H22 H 0.8565 0.0946 0.6334 0.082 Uiso 0.50 1 calc PR A -1
C23 C 1.010(3) 0.0849(6) 0.4736(15) 0.048(5) Uani 0.50 1 d P A -1
C24 C 1.0159(7) 0.0402(2) 0.4572(6) 0.0373(12) Uani 0.50 1 d P A -1
C25 C 1.0874(7) 0.01888(19) 0.3628(4) 0.0451(12) Uani 0.50 1 d P A -1
H25 H 1.1325 0.0327 0.2948 0.054 Uiso 0.50 1 calc PR A -1
C26 C 1.0869(7) -0.02473(19) 0.3770(5) 0.0451(12) Uani 0.50 1 d P A -1
H26 H 1.1323 -0.0437 0.3196 0.054 Uiso 0.50 1 calc PR A -1
C27 C 1.0153(7) -0.0379(2) 0.4809(6) 0.0404(14) Uani 0.50 1 d P A -1
C28 C 1.000(2) -0.0814(6) 0.5226(10) 0.041(5) Uani 0.50 1 d P A -1
C29 C 0.9132(6) -0.09108(14) 0.6399(4) 0.0240(10) Uani 0.50 1 d P A -1
H29 H 0.8676 -0.0726 0.6983 0.029 Uiso 0.50 1 calc PR A -1
C30 C 0.919(3) -0.1323(8) 0.6370(11) 0.066(6) Uani 0.50 1 d P A -1
H30 H 0.8816 -0.1465 0.7065 0.079 Uiso 0.50 1 calc PR A -1
C31 C 0.9790(16) -0.1601(4) 0.5366(9) 0.053(3) Uani 0.50 1 d P A -1
H31 H 0.9787 -0.1900 0.5300 0.063 Uiso 0.50 1 calc PR A -1

loop_
_atom_site_aniso_label
_atom_site_aniso_U_11
_atom_site_aniso_U_22
_atom_site_aniso_U_33
_atom_site_aniso_U_23
_atom_site_aniso_U_13
_atom_site_aniso_U_12
S1 0.0228(2) 0.0265(3) 0.0274(3) -0.00004(19) -0.00176(19) 0.00028(19)
S3 0.0440(3) 0.0385(3) 0.0324(3) 0.0015(2) -0.0110(2) -0.0001(2)
S2 0.0433(4) 0.0450(4) 0.0455(4) 0.0108(3) -0.0077(3) 0.0038(3)
S4 0.0645(5) 0.0508(4) 0.0534(4) -0.0149(3) -0.0049(3) -0.0023(3)
C3 0.0326(11) 0.0350(12) 0.0279(11) 0.0011(9) 0.0037(9) 0.0009(9)
C4 0.0355(12) 0.0365(12) 0.0351(12) 0.0084(10) 0.0005(9) -0.0033(10)
C2 0.0216(9) 0.0276(10) 0.0267(10) 0.0001(8) -0.0044(8) -0.0005(8)
C17 0.0298(11) 0.0321(11) 0.0257(10) -0.0028(8) -0.0037(8) 0.0005(9)
C5 0.0291(11) 0.0314(11) 0.0401(12) -0.0011(9) -0.0080(9) 0.0020(9)
C7 0.0331(11) 0.0338(12) 0.0313(11) -0.0003(9) 0.0044(9) 0.0008(9)
C16 0.0316(12) 0.0385(12) 0.0370(12) -0.0051(10) 0.0051(9) 0.0023(9)
C6 0.0358(12) 0.0361(12) 0.0376(12) -0.0052(10) 0.0033(10) 0.0037(10)
C1 0.0295(11) 0.0247(10) 0.0358(11) -0.0017(9) -0.0001(9) -0.0031(8)
C15 0.0298(11) 0.0397(12) 0.0324(11) -0.0040(9) 0.0001(9) 0.0016(9)
C12 0.0284(11) 0.0435(13) 0.0318(11) 0.0047(10) -0.0019(9) 0.0018(9)
C10 0.0395(13) 0.0452(14) 0.0397(13) 0.0075(11) -0.0048(10) -0.0044(11)
C11 0.0256(11) 0.0410(13) 0.0350(12) 0.0084(10) 0.0003(9) 0.0016(9)
C9 0.0488(15) 0.0448(15) 0.0503(16) 0.0022(12) -0.0014(12) -0.0101(12)
C8 0.0428(14) 0.0392(14) 0.0578(17) 0.0062(12) 0.0045(12) -0.0008(11)
C13 0.0429(14) 0.0519(15) 0.0356(13) 0.0058(11) -0.0109(10) -0.0001(11)
C14 0.0418(14) 0.0507(15) 0.0369(13) -0.0039(11) -0.0097(10) -0.0031(11)
C18 0.0558(17) 0.0584(18) 0.0554(17) 0.0111(14) 0.0076(14) 0.0154(14)
C19 0.072(2) 0.0340(14) 0.086(2) -0.0064(15) 0.0220(18) 0.0054(14)
N2 0.0260(9) 0.0505(12) 0.0344(10) -0.0110(9) -0.0011(8) 0.0005(8)
N4 0.0366(11) 0.0422(11) 0.0360(10) 0.0009(8) 0.0015(8) 0.0008(9)
N3 0.0276(10) 0.0421(11) 0.0378(10) -0.0118(9) -0.0008(8) -0.0029(8)
N1 0.0288(10) 0.0484(12) 0.0387(11) -0.0138(9) -0.0010(8) 0.0008(8)
O1 0.0249(7) 0.0347(8) 0.0355(8) -0.0051(7) -0.0023(6) -0.0026(6)
O2 0.0246(7) 0.0364(8) 0.0382(9) -0.0048(7) -0.0005(6) 0.0043(6)
O3 0.0378(9) 0.0343(8) 0.0313(8) 0.0060(7) -0.0014(7) 0.0010(7)
S6 0.0440(7) 0.0527(8) 0.0304(6) 0.0001(7) 0.0054(5) 0.0039(6)
S5 0.0549(16) 0.106(4) 0.0522(16) 0.0312(19) 0.0071(10) 0.004(2)
S7 0.060(2) 0.107(4) 0.0493(12) -0.005(2) -0.0007(11) 0.0098(19)
C20 0.086(10) 0.086(10) 0.184(18) 0.107(12) -0.071(10) -0.038(7)
C21 0.105(7) 0.013(3) 0.145(10) 0.000(4) -0.062(7) 0.018(3)
C22 0.051(8) 0.095(12) 0.058(7) -0.009(7) -0.010(5) 0.005(6)
C23 0.033(7) 0.039(6) 0.072(10) 0.001(5) -0.006(6) 0.009(5)
C24 0.024(2) 0.054(4) 0.034(3) -0.005(3) -0.003(2) 0.002(2)
C25 0.039(3) 0.064(4) 0.032(3) -0.001(2) 0.007(2) -0.007(2)
C26 0.037(3) 0.061(4) 0.037(3) -0.015(3) 0.006(2) 0.001(2)
C27 0.027(3) 0.059(4) 0.035(3) -0.010(3) -0.003(2) 0.004(2)
C28 0.030(6) 0.078(11) 0.014(4) 0.002(4) -0.001(3) -0.013(5)
C29 0.034(2) 0.0071(19) 0.031(2) 0.0057(18) 0.0057(18) 0.0014(17)
C30 0.052(5) 0.125(18) 0.021(5) -0.019(8) 0.002(4) 0.017(8)
C31 0.057(5) 0.075(7) 0.026(3) -0.015(4) 0.004(3) 0.020(4)

loop_
_atom_type_symbol
_atom_type_description
_atom_type_scat_dispersion_real
_atom_type_scat_dispersion_imag
_atom_type_scat_source
C C 0.0033 0.0016 'International Tables Vol C Tables 4.2.6.8 and 6.1.1.4'
H H 0.0000 0.0000 'International Tables Vol C Tables 4.2.6.8 and 6.1.1.4'
N N 0.0061 0.0033 'International Tables Vol C Tables 4.2.6.8 and 6.1.1.4'
O O 0.0106 0.0060 'International Tables Vol C Tables 4.2.6.8 and 6.1.1.4'
S S 0.1246 0.1234 'International Tables Vol C Tables 4.2.6.8 and 6.1.1.4'

loop_
_geom_angle_atom_site_label_1
_geom_angle_atom_site_label_2
_geom_angle_atom_site_label_3
_geom_angle
_geom_angle_site_symmetry_1
O3 S1 O2 112.74(10) .
O3 S1 O1 111.97(9) .
O2 S1 O1 111.62(9) .
O3 S1 C2 106.92(10) .
O2 S1 C2 106.73(10) .
O1 S1 C2 106.39(9) .
C12 S3 C15 91.93(12) .
C8 S2 C11 91.74(13) .
C19 S4 C16 92.17(15) .
C2 C3 C4 119.3(2) .
C2 C3 H3 120.4 .
C4 C3 H3 120.4 .
C3 C4 C5 119.8(2) .
C3 C4 H4 120.1 .
C5 C4 H4 120.1 .
C7 C2 C3 120.8(2) .
C7 C2 S1 119.13(16) .
C3 C2 S1 120.07(17) .
C18 C17 C16 111.3(2) .
C18 C17 H17 124.4 .
C16 C17 H17 124.4 .
C6 C5 C4 120.3(2) .
C6 C5 N4 114.1(2) .
C4 C5 N4 125.6(2) .
C6 C7 C2 119.6(2) .
C6 C7 H7 120.2 .
C2 C7 H7 120.2 .
C17 C16 C15 129.3(2) .
C17 C16 S4 110.05(18) .
C15 C16 S4 120.61(18) .
C5 C6 C7 120.2(2) .
C5 C6 H6 119.9 .
C7 C6 H6 119.9 .
N2 C1 N3 120.3(2) .
N2 C1 N1 119.9(2) .
N3 C1 N1 119.8(2) .
C14 C15 C16 128.8(2) .
C14 C15 S3 110.80(19) .
C16 C15 S3 120.43(18) .
C13 C12 C11 128.4(2) .
C13 C12 S3 110.59(19) .
C11 C12 S3 120.95(17) .
C11 C10 C9 112.8(2) .
C11 C10 H10 123.6 .
C9 C10 H10 123.6 .
C10 C11 C12 129.4(2) .
C10 C11 S2 110.65(19) .
C12 C11 S2 119.88(18) .
C8 C9 C10 112.9(3) .
C8 C9 H9 123.6 .
C10 C9 H9 123.6 .
C9 C8 S2 111.9(2) .
C9 C8 H8 124.0 .
S2 C8 H8 124.0 .
C12 C13 C14 113.3(2) .
C12 C13 H13 123.3 .
C14 C13 H13 123.3 .
C15 C14 C13 113.4(2) .
C15 C14 H14 123.3 .
C13 C14 H14 123.3 .
C19 C18 C17 114.0(3) .
C19 C18 H18 123.0 .
C17 C18 H18 123.0 .
C18 C19 S4 112.5(2) .
C18 C19 H19 123.8 .
S4 C19 H19 123.8 .
C1 N2 H2A 120.0 .
C1 N2 H2B 120.0 .
H2A N2 H2B 120.0 .
N4 N4 C5 112.8(3) 3_557
C1 N3 H3A 120.0 .
C1 N3 H3B 120.0 .
H3A N3 H3B 120.0 .
C1 N1 H1A 120.0 .
C1 N1 H1B 120.0 .
H1A N1 H1B 120.0 .
C24 S6 C27 91.8(3) .
C20 S5 C23 96.3(8) .
C28 S7 C31 96.7(7) .
C21 C20 S5 117.7(8) .
C21 C20 H20 121.2 .
S5 C20 H20 121.2 .
C20 C21 C22 107.8(11) .
C20 C21 H21 126.1 .
C22 C21 H21 126.1 .
C23 C22 C21 105.4(14) .
C23 C22 H22 127.3 .
C21 C22 H22 127.3 .
C24 C23 C22 125.4(16) .
C24 C23 S5 121.9(11) .
C22 C23 S5 112.3(13) .
C25 C24 C23 126.6(9) .
C25 C24 S6 110.5(5) .
C23 C24 S6 122.7(8) .
C24 C25 C26 113.2(5) .
C24 C25 H25 123.4 .
C26 C25 H25 123.4 .
C27 C26 C25 113.9(5) .
C27 C26 H26 123.1 .
C25 C26 H26 123.1 .
C26 C27 C28 126.8(8) .
C26 C27 S6 110.7(5) .
C28 C27 S6 122.5(7) .
C27 C28 C29 120.6(11) .
C27 C28 S7 123.4(9) .
C29 C28 S7 115.4(12) .
C30 C29 C28 99.5(10) .
C30 C29 H29 130.3 .
C28 C29 H29 130.3 .
C29 C30 C31 127.7(15) .
C29 C30 H30 116.2 .
C31 C30 H30 116.2 .
C30 C31 S7 100.5(11) .
C30 C31 H31 129.7 .
S7 C31 H31 129.7 .

loop_
_geom_bond_atom_site_label_1
_geom_bond_atom_site_label_2
_geom_bond_distance
_geom_bond_site_symmetry_2
S1 O3 1.4545(16) .
S1 O2 1.4576(16) .
S1 O1 1.4650(15) .
S1 C2 1.772(2) .
S3 C12 1.729(2) .
S3 C15 1.729(2) .
S2 C8 1.710(3) .
S2 C11 1.726(2) .
S4 C19 1.692(4) .
S4 C16 1.703(2) .
C3 C2 1.389(3) .
C3 C4 1.393(3) .
C3 H3 0.9500 .
C4 C5 1.394(3) .
C4 H4 0.9500 .
C2 C7 1.389(3) .
C17 C18 1.380(4) .
C17 C16 1.426(3) .
C17 H17 0.9500 .
C5 C6 1.381(3) .
C5 N4 1.451(3) .
C7 C6 1.384(3) .
C7 H7 0.9500 .
C16 C15 1.451(3) .
C6 H6 0.9500 .
C1 N2 1.320(3) .
C1 N3 1.322(3) .
C1 N1 1.327(3) .
C15 C14 1.360(3) .
C12 C13 1.365(3) .
C12 C11 1.445(3) .
C10 C11 1.366(3) .
C10 C9 1.413(4) .
C10 H10 0.9500 .
C9 C8 1.348(4) .
C9 H9 0.9500 .
C8 H8 0.9500 .
C13 C14 1.406(4) .
C13 H13 0.9500 .
C14 H14 0.9500 .
C18 C19 1.343(5) .
C18 H18 0.9500 .
C19 H19 0.9500 .
N2 H2A 0.8800 .
N2 H2B 0.8800 .
N4 N4 1.229(4) 3_557
N3 H3A 0.8800 .
N3 H3B 0.8800 .
N1 H1A 0.8800 .
N1 H1B 0.8800 .
S6 C24 1.728(7) .
S6 C27 1.730(6) .
S5 C20 1.536(19) .
S5 C23 1.66(2) .
S7 C28 1.661(17) .
S7 C31 1.685(14) .
C20 C21 1.41(2) .
C20 H20 0.9500 .
C21 C22 1.554(15) .
C21 H21 0.9500 .
C22 C23 1.47(3) .
C22 H22 0.9500 .
C23 C24 1.430(19) .
C24 C25 1.377(8) .
C25 C26 1.389(8) .
C25 H25 0.9500 .
C26 C27 1.363(9) .
C26 H26 0.9500 .
C27 C28 1.46(2) .
C28 C29 1.518(15) .
C29 C30 1.31(2) .
C29 H29 0.9500 .
C30 C31 1.507(17) .
C30 H30 0.9500 .
C31 H31 0.9500 .

loop_
_geom_hbond_atom_site_label_D
_geom_hbond_atom_site_label_H
_geom_hbond_atom_site_label_A
_geom_hbond_distance_DH
_geom_hbond_distance_HA
_geom_hbond_distance_DA
_geom_hbond_angle_DHA
_geom_hbond_site_symmetry_A
N2 H2A O1 0.88 2.04 2.891(2) 163.9 4_665
N2 H2B O2 0.88 2.02 2.896(2) 171.6 4_765
N3 H3A O3 0.88 2.14 3.015(2) 171.0 4_665
N3 H3B O2 0.88 2.06 2.937(2) 173.4 1_654
N1 H1A O3 0.88 2.23 3.056(3) 157.0 4_765
N1 H1B O1 0.88 2.04 2.917(2) 177.5 1_654

loop_
_geom_torsion_atom_site_label_1
_geom_torsion_atom_site_label_2
_geom_torsion_atom_site_label_3
_geom_torsion_atom_site_label_4
_geom_torsion
_geom_torsion_site_symmetry_4
C2 C3 C4 C5 -0.4(3) .
C4 C3 C2 C7 0.4(3) .
C4 C3 C2 S1 -177.44(17) .
O3 S1 C2 C7 32.64(19) .
O2 S1 C2 C7 153.53(17) .
O1 S1 C2 C7 -87.17(18) .
O3 S1 C2 C3 -149.44(17) .
O2 S1 C2 C3 -28.6(2) .
O1 S1 C2 C3 90.75(18) .
C3 C4 C5 C6 -0.1(3) .
C3 C4 C5 N4 178.9(2) .
C3 C2 C7 C6 -0.1(3) .
S1 C2 C7 C6 177.80(17) .
C18 C17 C16 C15 179.8(2) .
C18 C17 C16 S4 -0.2(3) .
C19 S4 C16 C17 0.59(19) .
C19 S4 C16 C15 -179.4(2) .
C4 C5 C6 C7 0.4(3) .
N4 C5 C6 C7 -178.7(2) .
C2 C7 C6 C5 -0.3(3) .
C17 C16 C15 C14 179.9(2) .
S4 C16 C15 C14 -0.1(4) .
C17 C16 C15 S3 -1.2(3) .
S4 C16 C15 S3 178.81(13) .
C12 S3 C15 C14 0.5(2) .
C12 S3 C15 C16 -178.60(19) .
C15 S3 C12 C13 -0.6(2) .
C15 S3 C12 C11 177.54(19) .
C9 C10 C11 C12 -176.8(2) .
C9 C10 C11 S2 0.2(3) .
C13 C12 C11 C10 -178.8(3) .
S3 C12 C11 C10 3.3(4) .
C13 C12 C11 S2 4.3(4) .
S3 C12 C11 S2 -173.50(13) .
C8 S2 C11 C10 -0.1(2) .
C8 S2 C11 C12 177.3(2) .
C11 C10 C9 C8 -0.3(3) .
C10 C9 C8 S2 0.2(3) .
C11 S2 C8 C9 -0.1(2) .
C11 C12 C13 C14 -177.4(2) .
S3 C12 C13 C14 0.6(3) .
C16 C15 C14 C13 178.8(2) .
S3 C15 C14 C13 -0.2(3) .
C12 C13 C14 C15 -0.3(3) .
C16 C17 C18 C19 -0.4(3) .
C17 C18 C19 S4 0.9(4) .
C16 S4 C19 C18 -0.8(3) .
C6 C5 N4 N4 -179.3(3) 3_557
C4 C5 N4 N4 1.7(4) 3_557
C23 S5 C20 C21 0.7(13) .
S5 C20 C21 C22 -4.8(15) .
C20 C21 C22 C23 6.9(17) .
C21 C22 C23 C24 -179.8(13) .
C21 C22 C23 S5 -6.7(18) .
C20 S5 C23 C24 177.3(13) .
C20 S5 C23 C22 3.9(15) .
C22 C23 C24 C25 174.8(13) .
S5 C23 C24 C25 2.2(18) .
C22 C23 C24 S6 -11(2) .
S5 C23 C24 S6 176.7(8) .
C27 S6 C24 C25 0.4(4) .
C27 S6 C24 C23 -174.8(9) .
C23 C24 C25 C26 174.5(10) .
S6 C24 C25 C26 -0.5(6) .
C24 C25 C26 C27 0.3(7) .
C25 C26 C27 C28 -178.3(9) .
C25 C26 C27 S6 0.0(6) .
C24 S6 C27 C26 -0.3(5) .
C24 S6 C27 C28 178.1(9) .
C26 C27 C28 C29 -178.7(8) .
S6 C27 C28 C29 3.1(16) .
C26 C27 C28 S7 -8.3(18) .
S6 C27 C28 S7 173.5(8) .
C31 S7 C28 C27 -174.0(13) .
C31 S7 C28 C29 -3.2(12) .
C27 C28 C29 C30 176.3(14) .
S7 C28 C29 C30 5.2(14) .
C28 C29 C30 C31 -6(2) .
C29 C30 C31 S7 4(2) .
C28 S7 C31 C30 0.1(12) .
